data_7051682
loop_
_publ_author_name
'Kizas, Ol'ga A.'
'Erdyakov, Sergey Yu.'
'Antonov, Dmitrii Yu.'
'Godovikov, Ivan A.'
'Vorontsov, Evgenii V.'
'Dolgushin, Fedor M.'
'Ezernitskaya, Mariam G.'
'Barakovskaya, Irina G.'

_publ_section_title
;
 Reactions of H2Os3(CO)10 with triallylboranes: formation of novel
 triosmium boron-containing olefin clusters
;
_journal_issue 8
_journal_name_full 'New Journal of Chemistry'
_journal_page_first 1760
_journal_paper_doi 10.1039/b822277k
_journal_volume 33
_journal_year 2009
_chemical_formula_moiety 'C19 H17 B O10 Os3'
_chemical_formula_sum 'C19 H17 B O10 Os3'
_chemical_formula_weight 986.74
_chemical_name_systematic
;
?
;
_space_group_IT_number 14
_symmetry_cell_setting monoclinic
_symmetry_space_group_name_Hall '-P 2ybc'
_symmetry_space_group_name_H-M 'P 1 21/c 1'
_atom_sites_solution_hydrogens geom
_atom_sites_solution_primary direct
_atom_sites_solution_secondary difmap
_audit_creation_method SHELXL-97
_cell_angle_alpha 90.00
_cell_angle_beta 114.8310(10)
_cell_angle_gamma 90.00
_cell_formula_units_Z 4
_cell_length_a 9.5816(7)
_cell_length_b 28.057(2)
_cell_length_c 9.7448(7)
_cell_measurement_reflns_used 6191
_cell_measurement_temperature 115(2)
_cell_measurement_theta_max 30.0
_cell_measurement_theta_min 2.3
_cell_volume 2377.5(3)
_computing_cell_refinement 'Bruker SMART'
_computing_data_collection 'Bruker SMART'
_computing_data_reduction 'Bruker SHELXTL'
_computing_molecular_graphics 'Bruker SHELXTL'
_computing_publication_material 'Bruker SHELXTL'
_computing_structure_refinement 'SHELXL-97 (Sheldrick, 1997)'
_computing_structure_solution 'SHELXS-97 (Sheldrick, 1990)'
_diffrn_ambient_temperature 115(2)
_diffrn_measured_fraction_theta_full 0.981
_diffrn_measured_fraction_theta_max 0.981
_diffrn_measurement_device_type 'Bruker SMART 1000 CCD area detector'
_diffrn_measurement_method 'phi and omega scans'
_diffrn_radiation_monochromator graphite
_diffrn_radiation_source 'normal-focus sealed tube'
_diffrn_radiation_type MoK\a
_diffrn_radiation_wavelength 0.71073
_diffrn_reflns_av_R_equivalents 0.0487
_diffrn_reflns_av_sigmaI/netI 0.0601
_diffrn_reflns_limit_h_max 12
_diffrn_reflns_limit_h_min -13
_diffrn_reflns_limit_k_max 39
_diffrn_reflns_limit_k_min -39
_diffrn_reflns_limit_l_max 13
_diffrn_reflns_limit_l_min -12
_diffrn_reflns_number 18626
_diffrn_reflns_theta_full 30.02
_diffrn_reflns_theta_max 30.02
_diffrn_reflns_theta_min 2.34
_exptl_absorpt_coefficient_mu 16.044
_exptl_absorpt_correction_T_max 0.265
_exptl_absorpt_correction_T_min 0.127
_exptl_absorpt_correction_type multi-scan
_exptl_absorpt_process_details SADABS
_exptl_crystal_colour yellow
_exptl_crystal_density_diffrn 2.757
_exptl_crystal_density_method 'not measured'
_exptl_crystal_description prism
_exptl_crystal_F_000 1776
_exptl_crystal_size_max 0.18
_exptl_crystal_size_mid 0.16
_exptl_crystal_size_min 0.10
_refine_diff_density_max 3.195
_refine_diff_density_min -3.315
_refine_diff_density_rms 0.360
_refine_ls_extinction_method none
_refine_ls_goodness_of_fit_ref 1.044
_refine_ls_hydrogen_treatment constr
_refine_ls_matrix_type full
_refine_ls_number_parameters 301
_refine_ls_number_reflns 6820
_refine_ls_number_restraints 12
_refine_ls_restrained_S_all 1.043
_refine_ls_R_factor_all 0.0645
_refine_ls_R_factor_gt 0.0461
_refine_ls_shift/su_max 0.001
_refine_ls_shift/su_mean 0.000
_refine_ls_structure_factor_coef Fsqd
_refine_ls_weighting_details 'calc w=1/[\s^2^(Fo^2^)+(0.0360P)^2^+27.3000P] where P=(Fo^2^+2Fc^2^)/3'
_refine_ls_weighting_scheme calc
_refine_ls_wR_factor_gt 0.0972
_refine_ls_wR_factor_ref 0.1018
_reflns_number_gt 5033
_reflns_number_total 6820
_reflns_threshold_expression I>2\s(I)
_cod_data_source_file b822277k.txt
_cod_data_source_block osrem
_cod_depositor_comments
;
The following automatic conversions were performed:
'_symmetry_cell_setting' value 'Monoclinic' changed to 'monoclinic'
according to '/home/saulius/struct/CIF-dictionaries/cif_core.dic'
dictionary named 'cif_core.dic' version 2.4.1 from 2010-06-29.

Automatic conversion script
Id: cif_fix_enum 1527 2010-12-29 10:47:43Z saulius 
;
_cod_original_sg_symbol_H-M 'P 21/c'
_cod_database_code 7051682

loop_
_symmetry_equiv_pos_as_xyz
'x, y, z'
'-x, y+1/2, -z+1/2'
'-x, -y, -z'
'x, -y-1/2, z-1/2'

loop_
_atom_site_label
_atom_site_type_symbol
_atom_site_fract_x
_atom_site_fract_y
_atom_site_fract_z
_atom_site_U_iso_or_equiv
_atom_site_adp_type
_atom_site_occupancy
_atom_site_symmetry_multiplicity
_atom_site_calc_flag
_atom_site_refinement_flags
_atom_site_disorder_assembly
_atom_site_disorder_group
Os1 Os 0.53554(4) 0.094282(11) 0.79937(4) 0.01737(9) Uani 1 1 d . . .
Os2 Os 0.70469(4) 0.134971(11) 0.63560(4) 0.01645(9) Uani 1 1 d . . .
Os3 Os 0.86280(4) 0.109118(12) 0.94922(4) 0.02125(9) Uani 1 1 d . . .
O1 O 0.5698(8) -0.0050(2) 0.6853(8) 0.0288(15) Uani 1 1 d . . .
O2 O 0.4905(8) 0.1940(2) 0.9069(8) 0.0289(16) Uani 1 1 d . . .
O3 O 0.5199(11) 0.0486(3) 1.0741(9) 0.042(2) Uani 1 1 d . . .
O4 O 0.7536(8) 0.0370(2) 0.5205(8) 0.0291(16) Uani 1 1 d . . .
O5 O 0.6699(8) 0.2364(2) 0.7369(8) 0.0270(15) Uani 1 1 d . . .
O6 O 0.9856(9) 0.1679(3) 0.5978(10) 0.042(2) Uani 1 1 d . . .
O7 O 0.9015(9) 0.0091(3) 0.8410(9) 0.0389(19) Uani 1 1 d . . .
O8 O 0.8254(9) 0.2098(3) 1.0542(9) 0.0370(18) Uani 1 1 d . . .
O9 O 1.1942(10) 0.1305(3) 1.0069(12) 0.052(2) Uani 1 1 d . . .
O10 O 0.9206(11) 0.0710(3) 1.2617(10) 0.050(2) Uani 1 1 d . . .
C1 C 0.5620(11) 0.0316(3) 0.7275(11) 0.0198(18) Uani 1 1 d . . .
C2 C 0.5112(10) 0.1576(3) 0.8654(10) 0.0189(18) Uani 1 1 d . . .
C3 C 0.5263(12) 0.0662(3) 0.9726(12) 0.029(2) Uani 1 1 d . . .
C4 C 0.7321(10) 0.0726(3) 0.5661(10) 0.0225(19) Uani 1 1 d . . .
C5 C 0.6805(11) 0.1979(3) 0.7032(11) 0.024(2) Uani 1 1 d . . .
C6 C 0.8822(11) 0.1550(3) 0.6147(11) 0.0219(19) Uani 1 1 d . . .
C7 C 0.8817(11) 0.0456(4) 0.8736(11) 0.026(2) Uani 1 1 d . . .
C8 C 0.8351(11) 0.1725(3) 1.0120(11) 0.024(2) Uani 1 1 d . . .
C9 C 1.0726(14) 0.1235(4) 0.9868(12) 0.032(2) Uani 1 1 d . . .
C10 C 0.8981(13) 0.0849(4) 1.1454(12) 0.033(2) Uani 1 1 d . . .
C11 C 0.3288(10) 0.0950(3) 0.5776(10) 0.0211(19) Uani 1 1 d U . .
H11A H 0.3135 0.0657 0.5144 0.025 Uiso 1 1 calc R . .
C12 C 0.2698(11) 0.0927(4) 0.6875(12) 0.027(2) Uani 1 1 d . . .
H12A H 0.2226 0.1233 0.6991 0.032 Uiso 1 1 calc R . .
C13 C 0.1919(13) 0.0493(4) 0.7158(15) 0.039(3) Uani 1 1 d . . .
H13A H 0.0822 0.0499 0.6479 0.059 Uiso 1 1 calc R . .
H13B H 0.2046 0.0494 0.8210 0.059 Uiso 1 1 calc R . .
H13C H 0.2386 0.0204 0.6970 0.059 Uiso 1 1 calc R . .
C14 C 0.4800(11) 0.1310(3) 0.4305(10) 0.0231(19) Uani 1 1 d . . .
H14A H 0.4584 0.1003 0.3729 0.028 Uiso 1 1 calc R . .
C15 C 0.5671(12) 0.1641(3) 0.3945(11) 0.027(2) Uani 1 1 d . . .
H15A H 0.5315 0.1977 0.3921 0.032 Uiso 1 1 calc R . .
C16 C 0.6284(15) 0.1538(4) 0.2789(12) 0.037(3) Uani 1 1 d . . .
H16A H 0.5538 0.1645 0.1792 0.055 Uiso 1 1 calc R . .
H16B H 0.6454 0.1194 0.2760 0.055 Uiso 1 1 calc R . .
H16C H 0.7258 0.1707 0.3059 0.055 Uiso 1 1 calc R . .
C17 C 0.3185(11) 0.1913(4) 0.5319(12) 0.030(2) Uani 1 1 d . . .
H17A H 0.2928 0.1923 0.6203 0.036 Uiso 1 1 calc R . .
H17B H 0.3960 0.2163 0.5450 0.036 Uiso 1 1 calc R . .
C18 C 0.1738(13) 0.2003(4) 0.3867(13) 0.032(2) Uani 1 1 d . . .
H18A H 0.2009 0.1995 0.2992 0.039 Uiso 1 1 calc R . .
H18B H 0.0985 0.1746 0.3731 0.039 Uiso 1 1 calc R . .
C19 C 0.1007(14) 0.2482(4) 0.3903(14) 0.044(3) Uani 1 1 d . . .
H19A H -0.0029 0.2495 0.3080 0.066 Uiso 1 1 calc R . .
H19B H 0.1635 0.2739 0.3776 0.066 Uiso 1 1 calc R . .
H19C H 0.0943 0.2519 0.4874 0.066 Uiso 1 1 calc R . .
B1 B 0.3864(11) 0.1401(4) 0.5210(12) 0.022(2) Uani 1 1 d U . .

loop_
_atom_site_aniso_label
_atom_site_aniso_U_11
_atom_site_aniso_U_22
_atom_site_aniso_U_33
_atom_site_aniso_U_23
_atom_site_aniso_U_13
_atom_site_aniso_U_12
Os1 0.01900(17) 0.01634(15) 0.01777(18) 0.00024(13) 0.00872(14) -0.00067(12)
Os2 0.01693(17) 0.01625(15) 0.01652(18) 0.00030(12) 0.00736(14) 0.00005(12)
Os3 0.01917(18) 0.02284(17) 0.01759(19) 0.00039(14) 0.00364(15) 0.00270(13)
O1 0.037(4) 0.021(3) 0.031(4) -0.005(3) 0.016(3) 0.000(3)
O2 0.037(4) 0.021(3) 0.032(4) 0.000(3) 0.018(3) 0.002(3)
O3 0.074(6) 0.032(4) 0.033(5) 0.001(3) 0.034(5) -0.007(4)
O4 0.039(4) 0.021(3) 0.029(4) -0.005(3) 0.016(3) 0.004(3)
O5 0.033(4) 0.022(3) 0.028(4) -0.008(3) 0.016(3) -0.002(3)
O6 0.039(5) 0.040(4) 0.057(6) 0.002(4) 0.031(4) -0.002(4)
O7 0.044(5) 0.027(4) 0.030(4) -0.003(3) 0.000(4) 0.015(3)
O8 0.039(5) 0.034(4) 0.035(4) -0.012(3) 0.012(4) 0.000(3)
O9 0.026(5) 0.047(5) 0.079(7) -0.009(5) 0.017(5) -0.010(4)
O10 0.073(7) 0.045(5) 0.029(5) 0.014(4) 0.019(5) 0.011(4)
C1 0.023(5) 0.019(4) 0.021(5) 0.001(3) 0.014(4) -0.001(3)
C2 0.016(4) 0.026(4) 0.010(4) -0.001(3) 0.001(3) 0.001(3)
C3 0.034(6) 0.026(5) 0.026(6) 0.002(4) 0.012(5) 0.000(4)
C4 0.017(4) 0.026(5) 0.017(5) 0.006(4) 0.000(4) 0.002(4)
C5 0.027(5) 0.030(5) 0.019(5) 0.007(4) 0.011(4) 0.002(4)
C6 0.020(5) 0.026(4) 0.022(5) 0.000(4) 0.010(4) 0.001(4)
C7 0.021(5) 0.036(5) 0.012(5) -0.002(4) -0.003(4) 0.005(4)
C8 0.021(5) 0.027(5) 0.018(5) 0.004(4) 0.002(4) 0.003(4)
C9 0.038(6) 0.034(5) 0.017(5) 0.003(4) 0.005(5) 0.007(5)
C10 0.037(6) 0.042(6) 0.015(5) -0.003(4) 0.006(5) 0.008(5)
C11 0.011(4) 0.023(4) 0.017(4) -0.001(3) -0.006(3) 0.005(3)
C12 0.022(5) 0.035(5) 0.031(6) -0.004(4) 0.018(4) -0.010(4)
C13 0.032(6) 0.026(5) 0.071(9) -0.007(5) 0.033(6) -0.008(4)
C14 0.027(5) 0.020(4) 0.016(5) 0.001(3) 0.003(4) 0.003(4)
C15 0.032(6) 0.023(4) 0.025(5) 0.005(4) 0.011(4) 0.004(4)
C16 0.066(8) 0.027(5) 0.021(5) 0.004(4) 0.022(6) 0.008(5)
C17 0.021(5) 0.031(5) 0.030(6) 0.005(4) 0.005(4) 0.001(4)
C18 0.033(6) 0.030(5) 0.033(6) -0.001(4) 0.014(5) 0.005(4)
C19 0.032(6) 0.040(6) 0.042(7) -0.001(5) -0.003(5) 0.013(5)
B1 0.009(4) 0.031(5) 0.021(5) 0.002(4) 0.001(4) 0.002(4)

loop_
_atom_type_symbol
_atom_type_description
_atom_type_scat_dispersion_real
_atom_type_scat_dispersion_imag
_atom_type_scat_source
C C 0.0033 0.0016 'International Tables Vol C Tables 4.2.6.8 and 6.1.1.4'
H H 0.0000 0.0000 'International Tables Vol C Tables 4.2.6.8 and 6.1.1.4'
B B 0.0013 0.0007 'International Tables Vol C Tables 4.2.6.8 and 6.1.1.4'
O O 0.0106 0.0060 'International Tables Vol C Tables 4.2.6.8 and 6.1.1.4'
Os Os -1.2165 7.6030 'International Tables Vol C Tables 4.2.6.8 and 6.1.1.4'

loop_
_geom_angle_atom_site_label_1
_geom_angle_atom_site_label_2
_geom_angle_atom_site_label_3
_geom_angle
_geom_angle_site_symmetry_1
_geom_angle_site_symmetry_3
_geom_angle_publ_flag
C3 Os1 C2 91.6(4) . . ?
C3 Os1 C1 90.4(4) . . ?
C2 Os1 C1 177.9(4) . . ?
C3 Os1 C11 120.7(4) . . ?
C2 Os1 C11 97.5(3) . . ?
C1 Os1 C11 81.8(4) . . ?
C3 Os1 C12 87.6(4) . . ?
C2 Os1 C12 85.0(4) . . ?
C1 Os1 C12 95.6(4) . . ?
C11 Os1 C12 36.0(3) . . ?
C3 Os1 Os3 93.2(3) . . ?
C2 Os1 Os3 87.5(3) . . ?
C1 Os1 Os3 92.0(3) . . ?
C11 Os1 Os3 145.4(3) . . ?
C12 Os1 Os3 172.4(3) . . ?
C3 Os1 Os2 152.3(3) . . ?
C2 Os1 Os2 89.7(3) . . ?
C1 Os1 Os2 88.3(3) . . ?
C11 Os1 Os2 86.5(3) . . ?
C12 Os1 Os2 120.0(2) . . ?
Os3 Os1 Os2 59.216(13) . . ?
C6 Os2 C5 90.4(4) . . ?
C6 Os2 C4 88.3(4) . . ?
C5 Os2 C4 178.7(4) . . ?
C6 Os2 C14 119.5(4) . . ?
C5 Os2 C14 98.1(4) . . ?
C4 Os2 C14 82.2(4) . . ?
C6 Os2 C15 86.6(4) . . ?
C5 Os2 C15 85.7(4) . . ?
C4 Os2 C15 93.9(4) . . ?
C14 Os2 C15 35.5(3) . . ?
C6 Os2 Os3 95.4(3) . . ?
C5 Os2 Os3 87.3(3) . . ?
C4 Os2 Os3 93.2(3) . . ?
C14 Os2 Os3 144.5(2) . . ?
C15 Os2 Os3 172.8(2) . . ?
C6 Os2 Os1 154.6(3) . . ?
C5 Os2 Os1 89.9(3) . . ?
C4 Os2 Os1 91.5(3) . . ?
C14 Os2 Os1 85.6(3) . . ?
C15 Os2 Os1 118.7(3) . . ?
Os3 Os2 Os1 59.329(13) . . ?
C10 Os3 C9 98.7(5) . . ?
C10 Os3 C8 90.1(4) . . ?
C9 Os3 C8 91.0(4) . . ?
C10 Os3 C7 92.7(4) . . ?
C9 Os3 C7 90.5(4) . . ?
C8 Os3 C7 176.7(4) . . ?
C10 Os3 Os2 160.2(4) . . ?
C9 Os3 Os2 101.0(3) . . ?
C8 Os3 Os2 91.3(3) . . ?
C7 Os3 Os2 85.5(3) . . ?
C10 Os3 Os1 98.8(4) . . ?
C9 Os3 Os1 162.3(3) . . ?
C8 Os3 Os1 91.6(3) . . ?
C7 Os3 Os1 86.0(3) . . ?
Os2 Os3 Os1 61.455(12) . . ?
O1 C1 Os1 176.4(8) . . ?
O2 C2 Os1 176.0(8) . . ?
O3 C3 Os1 178.5(9) . . ?
O4 C4 Os2 175.6(8) . . ?
O5 C5 Os2 175.5(8) . . ?
O6 C6 Os2 177.5(9) . . ?
O7 C7 Os3 174.7(9) . . ?
O8 C8 Os3 176.8(9) . . ?
O9 C9 Os3 177.9(10) . . ?
O10 C10 Os3 179.0(12) . . ?
C12 C11 B1 128.2(9) . . ?
C12 C11 Os1 74.9(6) . . ?
B1 C11 Os1 92.7(5) . . ?
C12 C11 H11A 115.4 . . ?
B1 C11 H11A 115.4 . . ?
Os1 C11 H11A 115.4 . . ?
C11 C12 C13 124.3(9) . . ?
C11 C12 Os1 69.1(5) . . ?
C13 C12 Os1 117.4(8) . . ?
C11 C12 H12A 113.0 . . ?
C13 C12 H12A 113.0 . . ?
Os1 C12 H12A 113.0 . . ?
C12 C13 H13A 109.5 . . ?
C12 C13 H13B 109.5 . . ?
H13A C13 H13B 109.5 . . ?
C12 C13 H13C 109.5 . . ?
H13A C13 H13C 109.5 . . ?
H13B C13 H13C 109.5 . . ?
C15 C14 B1 126.7(9) . . ?
C15 C14 Os2 74.8(6) . . ?
B1 C14 Os2 93.1(6) . . ?
C15 C14 H14A 115.9 . . ?
B1 C14 H14A 115.9 . . ?
Os2 C14 H14A 115.9 . . ?
C14 C15 C16 121.8(9) . . ?
C14 C15 Os2 69.7(5) . . ?
C16 C15 Os2 117.4(7) . . ?
C14 C15 H15A 113.7 . . ?
C16 C15 H15A 113.7 . . ?
Os2 C15 H15A 113.7 . . ?
C15 C16 H16A 109.5 . . ?
C15 C16 H16B 109.5 . . ?
H16A C16 H16B 109.5 . . ?
C15 C16 H16C 109.5 . . ?
H16A C16 H16C 109.5 . . ?
H16B C16 H16C 109.5 . . ?
C18 C17 B1 108.9(8) . . ?
C18 C17 H17A 109.9 . . ?
B1 C17 H17A 109.9 . . ?
C18 C17 H17B 109.9 . . ?
B1 C17 H17B 109.9 . . ?
H17A C17 H17B 108.3 . . ?
C19 C18 C17 111.9(9) . . ?
C19 C18 H18A 109.2 . . ?
C17 C18 H18A 109.2 . . ?
C19 C18 H18B 109.2 . . ?
C17 C18 H18B 109.2 . . ?
H18A C18 H18B 107.9 . . ?
C18 C19 H19A 109.5 . . ?
C18 C19 H19B 109.5 . . ?
H19A C19 H19B 109.5 . . ?
C18 C19 H19C 109.5 . . ?
H19A C19 H19C 109.5 . . ?
H19B C19 H19C 109.5 . . ?
C14 B1 C11 116.6(8) . . ?
C14 B1 C17 123.1(9) . . ?
C11 B1 C17 119.2(8) . . ?

loop_
_geom_bond_atom_site_label_1
_geom_bond_atom_site_label_2
_geom_bond_distance
_geom_bond_site_symmetry_2
_geom_bond_publ_flag
Os1 C3 1.898(10) . ?
Os1 C2 1.937(9) . ?
Os1 C1 1.948(9) . ?
Os1 C11 2.236(9) . ?
Os1 C12 2.311(10) . ?
Os1 Os3 2.8797(5) . ?
Os1 Os2 2.9410(5) . ?
Os2 C6 1.881(9) . ?
Os2 C5 1.933(10) . ?
Os2 C4 1.934(10) . ?
Os2 C14 2.242(9) . ?
Os2 C15 2.308(10) . ?
Os2 Os3 2.8763(5) . ?
Os3 C10 1.921(11) . ?
Os3 C9 1.929(12) . ?
Os3 C8 1.935(10) . ?
Os3 C7 1.965(10) . ?
O1 C1 1.120(10) . ?
O2 C2 1.145(11) . ?
O3 C3 1.131(12) . ?
O4 C4 1.146(11) . ?
O5 C5 1.145(11) . ?
O6 C6 1.131(11) . ?
O7 C7 1.113(11) . ?
O8 C8 1.142(11) . ?
O9 C9 1.115(13) . ?
O10 C10 1.130(13) . ?
C11 C12 1.407(14) . ?
C11 B1 1.571(14) . ?
C11 H11A 1.0000 . ?
C12 C13 1.513(13) . ?
C12 H12A 1.0000 . ?
C13 H13A 0.9800 . ?
C13 H13B 0.9800 . ?
C13 H13C 0.9800 . ?
C14 C15 1.390(13) . ?
C14 B1 1.520(14) . ?
C14 H14A 1.0000 . ?
C15 C16 1.500(14) . ?
C15 H15A 1.0000 . ?
C16 H16A 0.9800 . ?
C16 H16B 0.9800 . ?
C16 H16C 0.9800 . ?
C17 C18 1.530(14) . ?
C17 B1 1.598(14) . ?
C17 H17A 0.9900 . ?
C17 H17B 0.9900 . ?
C18 C19 1.522(14) . ?
C18 H18A 0.9900 . ?
C18 H18B 0.9900 . ?
C19 H19A 0.9800 . ?
C19 H19B 0.9800 . ?
C19 H19C 0.9800 . ?
